data_7039997
loop_
_publ_author_name
'Mokhtarzadeh, Charles C.'
'Rheingold, Arnold L.'
'Figueroa, Joshua S.'

_publ_section_title
;
 Dinitrogen binding, P4-activation and aza-B\"uchner ring expansions
 mediated by an isocyano analogue of the CpCo(CO) fragment.
;
_journal_issue 37
_journal_name_full 'Dalton transactions (Cambridge, England : 2003)'
_journal_page_first 14561
_journal_page_last 14569
_journal_paper_doi 10.1039/c6dt02789j
_journal_volume 45
_journal_year 2016
_chemical_formula_moiety 'C55 H61.56 Co N'
_chemical_formula_sum 'C55 H62 Co N'
_chemical_formula_weight 795.98
_space_group_crystal_system monoclinic
_space_group_IT_number 15
_space_group_name_Hall '-C 2yc'
_space_group_name_H-M_alt 'C 1 2/c 1'
_symmetry_space_group_name_Hall '-C 2yc'
_symmetry_space_group_name_H-M 'C 1 2/c 1'
_atom_sites_solution_hydrogens geom
_audit_creation_date 2016-05-20
_audit_creation_method
;
Olex2 1.2-beta
(compiled 2016.02.19 svn.r3266 for OlexSys, GUI svn.r5155)
;
_audit_update_record
;
2016-06-01 deposited with the CCDC.
2016-07-21 downloaded from the CCDC.
;
_cell_angle_alpha 90
_cell_angle_beta 110.826(3)
_cell_angle_gamma 90
_cell_formula_units_Z 8
_cell_length_a 39.4977(15)
_cell_length_b 10.7818(4)
_cell_length_c 25.7877(9)
_cell_measurement_reflns_used 9991
_cell_measurement_temperature 100(2)
_cell_measurement_theta_max 25.84
_cell_measurement_theta_min 2.32
_cell_volume 10264.3(7)
_computing_cell_refinement 'SAINT v8.34A (Bruker, 2013)'
_computing_data_collection 'APEX2 v2013.6-2 (Bruker, 2013)'
_computing_data_reduction 'SAINT v8.34A (Bruker, 2013)'
_computing_molecular_graphics 'Olex2 (Dolomanov et al., 2009)'
_computing_publication_material 'Olex2 (Dolomanov et al., 2009)'
_computing_structure_refinement 'ShelXL (Sheldrick, 2015)'
_computing_structure_solution 'ShelXT (Sheldrick, 2008)'
_diffrn_ambient_temperature 100
_diffrn_detector 'Bruker APEX-II CCD'
_diffrn_detector_area_resol_mean 7.9
_diffrn_detector_type 'CCD Area Detector'
_diffrn_measured_fraction_theta_full 1.000
_diffrn_measured_fraction_theta_max 1.000
_diffrn_measurement_device 'Kappa Four-Circle Diffractometer'
_diffrn_measurement_device_type 'Bruker APEX II Ultra'
_diffrn_measurement_method '\w and \f scans'
_diffrn_radiation_monochromator 'Double Bounce Multilayer Mirrors'
_diffrn_radiation_probe x-ray
_diffrn_radiation_type MoK\a
_diffrn_radiation_wavelength 0.71073
_diffrn_reflns_av_R_equivalents 0.0551
_diffrn_reflns_av_unetI/netI 0.0380
_diffrn_reflns_Laue_measured_fraction_full 1.000
_diffrn_reflns_Laue_measured_fraction_max 1.000
_diffrn_reflns_limit_h_max 48
_diffrn_reflns_limit_h_min -47
_diffrn_reflns_limit_k_max 12
_diffrn_reflns_limit_k_min -13
_diffrn_reflns_limit_l_max 31
_diffrn_reflns_limit_l_min -31
_diffrn_reflns_number 66585
_diffrn_reflns_point_group_measured_fraction_full 1.000
_diffrn_reflns_point_group_measured_fraction_max 1.000
_diffrn_reflns_theta_full 26.000
_diffrn_reflns_theta_max 26.029
_diffrn_reflns_theta_min 1.968
_diffrn_source 'Micro Focus Rotating Anode'
_diffrn_source_type 'Bruker TXS'
_diffrn_standards_number 0
_exptl_absorpt_coefficient_mu 0.366
_exptl_absorpt_correction_T_max 0.7453
_exptl_absorpt_correction_T_min 0.6784
_exptl_absorpt_correction_type multi-scan
_exptl_absorpt_process_details
;
SADABS-2014/2 (Bruker,2014/2) was used for absorption correction.
wR2(int) was 0.1105 before and 0.0482 after correction.
The Ratio of minimum to maximum transmission is 0.9102.
The \l/2 correction factor is 0.00150.
;
_exptl_crystal_colour 'clear reddish orange'
_exptl_crystal_colour_lustre clear
_exptl_crystal_colour_modifier reddish
_exptl_crystal_colour_primary orange
_exptl_crystal_density_diffrn 1.030
_exptl_crystal_description plate
_exptl_crystal_F_000 3408
_exptl_crystal_size_max 0.09
_exptl_crystal_size_mid 0.07
_exptl_crystal_size_min 0.02
_refine_diff_density_max 0.530
_refine_diff_density_min -0.422
_refine_diff_density_rms 0.054
_refine_ls_extinction_method none
_refine_ls_goodness_of_fit_ref 1.031
_refine_ls_hydrogen_treatment constr
_refine_ls_matrix_type full
_refine_ls_number_parameters 554
_refine_ls_number_reflns 10126
_refine_ls_number_restraints 44
_refine_ls_restrained_S_all 1.055
_refine_ls_R_factor_all 0.0598
_refine_ls_R_factor_gt 0.0427
_refine_ls_shift/su_max 0.001
_refine_ls_shift/su_mean 0.000
_refine_ls_structure_factor_coef Fsqd
_refine_ls_weighting_details 'w=1/[\s^2^(Fo^2^)+(0.0455P)^2^+17.4722P] where P=(Fo^2^+2Fc^2^)/3'
_refine_ls_weighting_scheme calc
_refine_ls_wR_factor_gt 0.1019
_refine_ls_wR_factor_ref 0.1107
_reflns_Friedel_coverage 0.000
_reflns_number_gt 7970
_reflns_number_total 10126
_reflns_threshold_expression 'I > 2\s(I)'
_cod_data_source_file c6dt02789j2.cif
_cod_data_source_block jfig1033
_cod_depositor_comments
;
The following automatic conversions were performed:

'_diffrn_radiation_probe' value 'X-ray' changed to 'x-ray' according
to
/usr/data/users/saulius/crontab/automatic-downloads/rss-feeds/RSC/lib/dictionaries/cif_core.dic
dictionary named 'cif_core.dic' version 2.4.2 from 2011-04-26.

Automatic conversion script
Id: cif_fix_values 4268 2015-11-12 08:31:59Z antanas 

 Adding full bibliography for 7039988--7039997.cif.
;
_cod_database_code 7039997
_shelx_space_group_comment
;
The symmetry employed for this shelxl refinement is uniquely defined
by the following loop, which should always be used as a source of
symmetry information in preference to the above space-group names.
They are only intended as comments.
;
_olex2_refinement_description
;
1. Fixed Uiso
 At 1.2 times of:
  All C(H) groups, All C(H,H) groups
 At 1.5 times of:
  All C(H,H,H) groups
2. Restrained distances
 C25B-C24
 1.54 with sigma of 0.02
 C25A-C24
 1.54 with sigma of 0.02
 C26B-C24
 1.54 with sigma of 0.02
 C26A-C24
 1.54 with sigma of 0.02
 C33B-C31
 1.54 with sigma of 0.02
 C33A-C31
 1.54 with sigma of 0.02
 C32B-C31
 1.54 with sigma of 0.02
 C31-C32A
 1.54 with sigma of 0.02
3. Uiso/Uaniso restraints and constraints
Uanis(C25A) = Uanis(C25B)
Uanis(C26B) = Uanis(C26A)
Uanis(C21B) = Uanis(C21A)
Uanis(C33B) = Uanis(C33A)
Uanis(C32A) = Uanis(C32B)
Uanis(C20A) = Uanis(C20B)
Uanis(C21A) = Uanis(C21B)
Uanis(C26A) = Uanis(C26B)
4. Rigid body (RIGU) restrains
 C22, C30, C29, C28, C27, C23
 with sigma for 1-2 distances of 0.004 and sigma for 1-3 distances of 0.004
5. Others
 Sof(H24A)=Sof(C26B)=Sof(H26D)=Sof(H26E)=Sof(H26F)=Sof(C25B)=Sof(H25D)=
 Sof(H25E)=Sof(H25F)=1-FVAR(1)
 Sof(H24)=Sof(C26A)=Sof(H26A)=Sof(H26B)=Sof(H26C)=Sof(C25A)=Sof(H25A)=
 Sof(H25B)=Sof(H25C)=FVAR(1)
 Sof(C32B)=Sof(H32D)=Sof(H32E)=Sof(H32F)=Sof(C33B)=Sof(H33B)=Sof(H33C)=
 Sof(H33D)=1-FVAR(2)
 Sof(H31)=Sof(C33A)=Sof(H33A)=Sof(H33E)=Sof(H33F)=Sof(C32A)=Sof(H32A)=
 Sof(H32B)=Sof(H32C)=FVAR(2)
 Sof(H19A)=Sof(C20B)=Sof(H20D)=Sof(H20E)=Sof(H20F)=Sof(C21B)=Sof(H21D)=
 Sof(H21E)=Sof(H21F)=1-FVAR(3)
 Sof(H19)=Sof(C21A)=Sof(H21A)=Sof(H21B)=Sof(H21C)=Sof(C20A)=Sof(H20A)=
 Sof(H20B)=Sof(H20C)=FVAR(3)
6.a Ternary CH refined with riding coordinates:
 C12(H12), C19(H19), C19(H19A), C24(H24), C24(H24A), C31(H31)
6.b Aromatic/amide H refined with riding coordinates:
 C41(H41), C35(H35), C17(H17), C15(H15), C8(H8), C16(H16), C45(H45), C36(H36),
 C42(H42), C43(H43), C44(H44), C7(H7), C6(H6), C39(H39), C37(H37), C38(H38),
 C27(H27), C28(H28), C29(H29)
6.c Idealised Me refined as rotating group:
 C47(H47A,H47B,H47C), C49(H49A,H49B,H49C), C55(H55A,H55B,H55C), C51(H51A,H51B,
 H51C), C53(H53A,H53B,H53C), C13(H13A,H13B,H13C), C14(H14A,H14B,H14C),
 C21A(H21A,H21B,H21C), C20A(H20A,H20B,H20C), C26A(H26A,H26B,H26C), C33A(H33A,
 H33E,H33F), C25A(H25A,H25B,H25C), C32A(H32A,H32B,H32C), C26B(H26D,H26E,H26F),
 C25B(H25D,H25E,H25F), C32B(H32D,H32E,H32F), C33B(H33B,H33C,H33D), C20B(H20D,
 H20E,H20F), C21B(H21D,H21E,H21F)
;
_shelx_shelxl_version_number 2014/7
_olex2_submission_special_instructions 'No special instructions were received'

loop_
_space_group_symop_operation_xyz
'x, y, z'
'-x, y, -z+1/2'
'x+1/2, y+1/2, z'
'-x+1/2, y+1/2, -z+1/2'
'-x, -y, -z'
'x, -y, z-1/2'
'-x+1/2, -y+1/2, -z'
'x+1/2, -y+1/2, z-1/2'

loop_
_atom_site_label
_atom_site_type_symbol
_atom_site_fract_x
_atom_site_fract_y
_atom_site_fract_z
_atom_site_U_iso_or_equiv
_atom_site_adp_type
_atom_site_occupancy
_atom_site_site_symmetry_order
_atom_site_calc_flag
_atom_site_refinement_flags_posn
_atom_site_refinement_flags_adp
_atom_site_refinement_flags_occupancy
_atom_site_disorder_assembly
_atom_site_disorder_group
Co1 Co 0.30480(2) 0.63045(2) 0.39988(2) 0.01392(8) Uani 1 1 d . . . . .
N1 N 0.36895(5) 0.54538(16) 0.37608(7) 0.0187(4) Uani 1 1 d . . . . .
C48 C 0.28205(5) 0.79641(18) 0.35990(8) 0.0167(4) Uani 1 1 d . . . . .
C52 C 0.25589(5) 0.60169(18) 0.33202(8) 0.0168(4) Uani 1 1 d . . . . .
C54 C 0.24772(5) 0.64012(18) 0.37877(8) 0.0163(4) Uani 1 1 d . . . . .
C50 C 0.27782(5) 0.69694(18) 0.32101(8) 0.0169(4) Uani 1 1 d . . . . .
C1 C 0.34407(5) 0.57987(18) 0.38709(7) 0.0166(4) Uani 1 1 d . . . . .
C46 C 0.26377(5) 0.75981(18) 0.39587(8) 0.0161(4) Uani 1 1 d . . . . .
C2 C 0.31374(5) 0.52584(19) 0.46591(8) 0.0184(4) Uani 1 1 d . . . . .
C3 C 0.32648(5) 0.63292(19) 0.48199(8) 0.0182(4) Uani 1 1 d . . . . .
C9 C 0.40266(5) 0.48470(19) 0.31831(8) 0.0200(4) Uani 1 1 d . . . . .
C10 C 0.36901(5) 0.48626(19) 0.26751(8) 0.0189(4) Uani 1 1 d . . . . .
C4 C 0.40169(5) 0.51363(19) 0.37105(8) 0.0181(4) Uani 1 1 d . . . . .
C34 C 0.30605(6) 0.39938(19) 0.47729(8) 0.0223(5) Uani 1 1 d . . . . .
C5 C 0.43297(6) 0.5089(2) 0.41881(9) 0.0242(5) Uani 1 1 d . . . . .
C41 C 0.34937(6) 0.6814(2) 0.58234(8) 0.0236(5) Uani 1 1 d . . . . .
H41 H 0.3432 0.5996 0.5895 0.028 Uiso 1 1 calc R . . . .
C47 C 0.25950(6) 0.83242(19) 0.44263(8) 0.0204(4) Uani 1 1 d . . . . .
H47A H 0.2698 0.7853 0.4772 0.031 Uiso 1 1 calc GR . . . .
H47B H 0.2337 0.8476 0.4350 0.031 Uiso 1 1 calc GR . . . .
H47C H 0.2722 0.9118 0.4463 0.031 Uiso 1 1 calc GR . . . .
C35 C 0.28696(6) 0.3196(2) 0.43449(9) 0.0241(5) Uani 1 1 d . . . . .
H35 H 0.2787 0.3487 0.3973 0.029 Uiso 1 1 calc R . . . .
C11 C 0.34410(6) 0.38781(19) 0.25795(8) 0.0209(4) Uani 1 1 d . . . . .
C40 C 0.34265(5) 0.71893(19) 0.52746(8) 0.0193(4) Uani 1 1 d . . . . .
C49 C 0.29968(6) 0.91969(19) 0.35918(9) 0.0231(5) Uani 1 1 d . . . . .
H49A H 0.3090 0.9539 0.3968 0.035 Uiso 1 1 calc GR . . . .
H49B H 0.2818 0.9769 0.3347 0.035 Uiso 1 1 calc GR . . . .
H49C H 0.3197 0.9087 0.3455 0.035 Uiso 1 1 calc GR . . . .
C17 C 0.33127(7) 0.5833(2) 0.18266(9) 0.0298(5) Uani 1 1 d . . . . .
H17 H 0.3267 0.6493 0.1566 0.036 Uiso 1 1 calc R . . . .
C12 C 0.35068(6) 0.27669(19) 0.29651(9) 0.0237(5) Uani 1 1 d . . . . .
H12 H 0.3729 0.2942 0.3296 0.028 Uiso 1 1 calc R . . . .
C18 C 0.36294(6) 0.5849(2) 0.22940(9) 0.0240(5) Uani 1 1 d . . . . .
C15 C 0.31296(6) 0.3910(2) 0.21035(9) 0.0265(5) Uani 1 1 d . . . . .
H15 H 0.2959 0.3252 0.2033 0.032 Uiso 1 1 calc R . . . .
C55 C 0.22529(6) 0.5733(2) 0.40595(9) 0.0239(5) Uani 1 1 d . . . . .
H55A H 0.2200 0.4894 0.3906 0.036 Uiso 1 1 calc GR . . . .
H55B H 0.2026 0.6184 0.3990 0.036 Uiso 1 1 calc GR . . . .
H55C H 0.2386 0.5684 0.4460 0.036 Uiso 1 1 calc GR . . . .
C8 C 0.43574(6) 0.4520(2) 0.31472(10) 0.0324(6) Uani 1 1 d . . . . .
H8 H 0.4369 0.4312 0.2796 0.039 Uiso 1 1 calc R . . . .
C51 C 0.29107(6) 0.6954(2) 0.27338(8) 0.0233(5) Uani 1 1 d . . . . .
H51A H 0.3110 0.7547 0.2804 0.035 Uiso 1 1 calc GR . . . .
H51B H 0.2712 0.7186 0.2392 0.035 Uiso 1 1 calc GR . . . .
H51C H 0.2996 0.6120 0.2693 0.035 Uiso 1 1 calc GR . . . .
C16 C 0.30655(6) 0.4883(2) 0.17339(9) 0.0306(5) Uani 1 1 d . . . . .
H16 H 0.2850 0.4897 0.1415 0.037 Uiso 1 1 calc R . . . .
C22 C 0.43142(6) 0.5349(2) 0.47494(9) 0.0298(5) Uani 1 1 d . U . . .
C45 C 0.35142(6) 0.8401(2) 0.51841(9) 0.0268(5) Uani 1 1 d . . . . .
H45 H 0.3468 0.8681 0.4816 0.032 Uiso 1 1 calc R . . . .
C36 C 0.27983(7) 0.1983(2) 0.44529(10) 0.0354(6) Uani 1 1 d . . . . .
H36 H 0.2664 0.1453 0.4157 0.043 Uiso 1 1 calc R . . . .
C53 C 0.24142(6) 0.48942(19) 0.29643(9) 0.0239(5) Uani 1 1 d . . . . .
H53A H 0.2596 0.4589 0.2819 0.036 Uiso 1 1 calc GR . . . .
H53B H 0.2193 0.5118 0.2655 0.036 Uiso 1 1 calc GR . . . .
H53C H 0.2359 0.4244 0.3187 0.036 Uiso 1 1 calc GR . . . .
C42 C 0.36483(6) 0.7617(2) 0.62619(9) 0.0310(5) Uani 1 1 d . . . . .
H42 H 0.3693 0.7346 0.6631 0.037 Uiso 1 1 calc R . . . .
C43 C 0.37381(7) 0.8813(2) 0.61666(10) 0.0370(6) Uani 1 1 d . . . . .
H43 H 0.3847 0.9360 0.6469 0.044 Uiso 1 1 calc R . . . .
C44 C 0.36691(7) 0.9208(2) 0.56270(10) 0.0360(6) Uani 1 1 d . . . . .
H44 H 0.3728 1.0032 0.5559 0.043 Uiso 1 1 calc R . . . .
C7 C 0.46697(6) 0.4492(3) 0.36124(10) 0.0406(7) Uani 1 1 d . . . . .
H7 H 0.4894 0.4280 0.3578 0.049 Uiso 1 1 calc R . . . .
C6 C 0.46559(6) 0.4773(3) 0.41275(10) 0.0350(6) Uani 1 1 d . . . . .
H6 H 0.4872 0.4750 0.4445 0.042 Uiso 1 1 calc R . . . .
C13 C 0.31942(7) 0.2557(2) 0.31723(11) 0.0333(6) Uani 1 1 d . . . . .
H13A H 0.3156 0.3309 0.3357 0.050 Uiso 1 1 calc GR . . . .
H13B H 0.3253 0.1864 0.3435 0.050 Uiso 1 1 calc GR . . . .
H13C H 0.2973 0.2363 0.2857 0.050 Uiso 1 1 calc GR . . . .
C39 C 0.31837(9) 0.3532(2) 0.53156(10) 0.0425(7) Uani 1 1 d . . . . .
H39 H 0.3316 0.4057 0.5615 0.051 Uiso 1 1 calc R . . . .
C19 C 0.38967(7) 0.6907(2) 0.23718(11) 0.0354(6) Uani 1 1 d . . . . .
H19 H 0.4098 0.6820 0.2739 0.042 Uiso 0.729(7) 1 calc R . P A 1
H19A H 0.4125 0.6540 0.2638 0.042 Uiso 0.271(7) 1 calc R . P A 2
C14 C 0.35800(7) 0.1594(2) 0.26844(11) 0.0355(6) Uani 1 1 d . . . . .
H14A H 0.3373 0.1431 0.2344 0.053 Uiso 1 1 calc GR . . . .
H14B H 0.3616 0.0888 0.2937 0.053 Uiso 1 1 calc GR . . . .
H14C H 0.3798 0.1715 0.2593 0.053 Uiso 1 1 calc GR . . . .
C30 C 0.42592(7) 0.4352(3) 0.50630(12) 0.0484(8) Uani 1 1 d . U . . .
C37 C 0.29214(10) 0.1548(2) 0.49887(11) 0.0522(9) Uani 1 1 d . . . . .
H37 H 0.2873 0.0716 0.5063 0.063 Uiso 1 1 calc R . . . .
C23 C 0.43579(7) 0.6560(3) 0.49522(12) 0.0449(7) Uani 1 1 d . U . . .
C38 C 0.31149(11) 0.2320(2) 0.54196(11) 0.0603(10) Uani 1 1 d . . . . .
H38 H 0.3201 0.2016 0.5789 0.072 Uiso 1 1 calc R . . . .
C27 C 0.43445(7) 0.6755(4) 0.54824(14) 0.0705(11) Uani 1 1 d . U . . .
H27 H 0.4374 0.7570 0.5632 0.085 Uiso 1 1 calc R . . . .
C28 C 0.42894(9) 0.5792(6) 0.57857(13) 0.0858(14) Uani 1 1 d . U . . .
H28 H 0.4279 0.5947 0.6142 0.103 Uiso 1 1 calc R . . . .
C29 C 0.42495(9) 0.4619(5) 0.55862(14) 0.0802(13) Uani 1 1 d . U . . .
H29 H 0.4214 0.3964 0.5808 0.096 Uiso 1 1 calc R . . . .
C24 C 0.44232(9) 0.7623(3) 0.46193(18) 0.0702(11) Uani 1 1 d D . . . .
H24 H 0.4433 0.7204 0.4279 0.084 Uiso 0.534(6) 1 calc R . P B 1
H24A H 0.4581 0.7345 0.4412 0.084 Uiso 0.466(6) 1 calc R . P B 2
C31 C 0.42181(11) 0.3042(3) 0.48499(19) 0.0820(14) Uani 1 1 d D . . . .
H31 H 0.4315 0.2890 0.4546 0.098 Uiso 0.565(5) 1 calc R . P C 1
C21A C 0.4053(2) 0.6826(5) 0.1895(3) 0.0553(15) Uani 0.729(7) 1 d . . P A 1
H21A H 0.4167 0.6014 0.1906 0.083 Uiso 0.729(7) 1 calc GR . P A 1
H21B H 0.4234 0.7480 0.1944 0.083 Uiso 0.729(7) 1 calc GR . P A 1
H21C H 0.3857 0.6934 0.1537 0.083 Uiso 0.729(7) 1 calc GR . P A 1
C20A C 0.37117(12) 0.8181(4) 0.2341(3) 0.0520(13) Uani 0.729(7) 1 d . . P A 1
H20A H 0.3506 0.8247 0.1990 0.078 Uiso 0.729(7) 1 calc GR . P A 1
H20B H 0.3886 0.8842 0.2362 0.078 Uiso 0.729(7) 1 calc GR . P A 1
H20C H 0.3625 0.8262 0.2651 0.078 Uiso 0.729(7) 1 calc GR . P A 1
C26A C 0.4103(4) 0.8496(16) 0.4389(5) 0.065(3) Uani 0.534(6) 1 d D . P B 1
H26A H 0.3880 0.8012 0.4222 0.098 Uiso 0.534(6) 1 calc GR . P B 1
H26B H 0.4139 0.9032 0.4107 0.098 Uiso 0.534(6) 1 calc GR . P B 1
H26C H 0.4082 0.9008 0.4690 0.098 Uiso 0.534(6) 1 calc GR . P B 1
C33A C 0.3883(4) 0.241(2) 0.4783(7) 0.095(5) Uani 0.565(5) 1 d D . P C 1
H33A H 0.3898 0.2027 0.5136 0.143 Uiso 0.565(5) 1 calc GR . P C 1
H33E H 0.3840 0.1758 0.4500 0.143 Uiso 0.565(5) 1 calc GR . P C 1
H33F H 0.3682 0.3000 0.4667 0.143 Uiso 0.565(5) 1 calc GR . P C 1
C25A C 0.47489(18) 0.8390(7) 0.4795(4) 0.0789(18) Uani 0.534(6) 1 d D . P B 1
H25A H 0.4792 0.8716 0.5168 0.118 Uiso 0.534(6) 1 calc GR . P B 1
H25B H 0.4717 0.9082 0.4535 0.118 Uiso 0.534(6) 1 calc GR . P B 1
H25C H 0.4957 0.7889 0.4800 0.118 Uiso 0.534(6) 1 calc GR . P B 1
C32A C 0.44151(17) 0.2181(7) 0.5431(3) 0.0794(17) Uani 0.565(5) 1 d D . P C 1
H32A H 0.4641 0.2581 0.5665 0.119 Uiso 0.565(5) 1 calc GR . P C 1
H32B H 0.4468 0.1350 0.5327 0.119 Uiso 0.565(5) 1 calc GR . P C 1
H32C H 0.4250 0.2117 0.5637 0.119 Uiso 0.565(5) 1 calc GR . P C 1
C26B C 0.4090(5) 0.8232(18) 0.4232(7) 0.065(3) Uani 0.466(6) 1 d D . P B 2
H26D H 0.3978 0.7693 0.3911 0.098 Uiso 0.466(6) 1 calc GR . P B 2
H26E H 0.4155 0.9026 0.4108 0.098 Uiso 0.466(6) 1 calc GR . P B 2
H26F H 0.3920 0.8376 0.4424 0.098 Uiso 0.466(6) 1 calc GR . P B 2
C25B C 0.4651(2) 0.8626(8) 0.5122(4) 0.0789(18) Uani 0.466(6) 1 d D . P B 2
H25D H 0.4497 0.8877 0.5330 0.118 Uiso 0.466(6) 1 calc GR . P B 2
H25E H 0.4718 0.9359 0.4955 0.118 Uiso 0.466(6) 1 calc GR . P B 2
H25F H 0.4870 0.8226 0.5375 0.118 Uiso 0.466(6) 1 calc GR . P B 2
C32B C 0.4518(2) 0.2307(9) 0.4894(4) 0.0794(17) Uani 0.435(5) 1 d D . P C 2
H32D H 0.4690 0.2789 0.4779 0.119 Uiso 0.435(5) 1 calc GR . P C 2
H32E H 0.4439 0.1579 0.4654 0.119 Uiso 0.435(5) 1 calc GR . P C 2
H32F H 0.4635 0.2038 0.5280 0.119 Uiso 0.435(5) 1 calc GR . P C 2
C33B C 0.3842(5) 0.267(3) 0.4575(10) 0.095(5) Uani 0.435(5) 1 d D . P C 2
H33B H 0.3706 0.2833 0.4820 0.143 Uiso 0.435(5) 1 calc GR . P C 2
H33C H 0.3832 0.1776 0.4492 0.143 Uiso 0.435(5) 1 calc GR . P C 2
H33D H 0.3735 0.3133 0.4229 0.143 Uiso 0.435(5) 1 calc GR . P C 2
C20B C 0.3822(4) 0.8010(10) 0.2727(7) 0.0520(13) Uani 0.271(7) 1 d . . P A 2
H20D H 0.3588 0.8394 0.2520 0.078 Uiso 0.271(7) 1 calc GR . P A 2
H20E H 0.4015 0.8632 0.2801 0.078 Uiso 0.271(7) 1 calc GR . P A 2
H20F H 0.3818 0.7684 0.3080 0.078 Uiso 0.271(7) 1 calc GR . P A 2
C21B C 0.4013(7) 0.7342(16) 0.1930(9) 0.0553(15) Uani 0.271(7) 1 d . . P A 2
H21D H 0.4056 0.6630 0.1725 0.083 Uiso 0.271(7) 1 calc GR . P A 2
H21E H 0.4237 0.7820 0.2089 0.083 Uiso 0.271(7) 1 calc GR . P A 2
H21F H 0.3824 0.7871 0.1677 0.083 Uiso 0.271(7) 1 calc GR . P A 2

loop_
_atom_site_aniso_label
_atom_site_aniso_U_11
_atom_site_aniso_U_22
_atom_site_aniso_U_33
_atom_site_aniso_U_23
_atom_site_aniso_U_13
_atom_site_aniso_U_12
Co1 0.01727(14) 0.01210(14) 0.01161(13) 0.00083(11) 0.00418(10) 0.00134(11)
N1 0.0194(9) 0.0213(9) 0.0151(8) 0.0012(7) 0.0057(7) 0.0020(7)
C48 0.0200(10) 0.0151(10) 0.0135(9) 0.0027(8) 0.0040(8) 0.0040(8)
C52 0.0177(10) 0.0150(10) 0.0144(9) 0.0003(8) 0.0016(8) 0.0043(8)
C54 0.0145(9) 0.0159(10) 0.0161(9) 0.0025(8) 0.0026(8) 0.0021(8)
C50 0.0202(10) 0.0168(10) 0.0120(9) 0.0034(8) 0.0036(8) 0.0054(8)
C1 0.0227(11) 0.0137(10) 0.0101(9) 0.0013(8) 0.0018(8) -0.0017(8)
C46 0.0187(10) 0.0141(10) 0.0133(9) 0.0018(8) 0.0028(8) 0.0051(8)
C2 0.0213(11) 0.0199(11) 0.0133(9) 0.0040(8) 0.0055(8) 0.0040(8)
C3 0.0192(10) 0.0216(11) 0.0125(9) 0.0029(8) 0.0041(8) 0.0042(9)
C9 0.0190(10) 0.0208(11) 0.0204(10) -0.0020(9) 0.0073(8) -0.0033(8)
C10 0.0223(11) 0.0203(11) 0.0157(10) -0.0034(8) 0.0087(8) 0.0015(8)
C4 0.0159(10) 0.0177(10) 0.0217(10) -0.0006(8) 0.0079(8) -0.0017(8)
C34 0.0339(12) 0.0160(10) 0.0183(10) 0.0018(8) 0.0109(9) 0.0019(9)
C5 0.0192(11) 0.0298(12) 0.0215(11) -0.0038(9) 0.0046(9) -0.0015(9)
C41 0.0240(11) 0.0268(12) 0.0190(10) -0.0010(9) 0.0063(9) 0.0021(9)
C47 0.0272(11) 0.0173(10) 0.0177(10) -0.0010(8) 0.0095(9) 0.0034(9)
C35 0.0333(13) 0.0185(11) 0.0205(11) 0.0020(9) 0.0094(9) 0.0024(9)
C11 0.0221(11) 0.0207(11) 0.0195(10) -0.0060(9) 0.0070(8) 0.0012(9)
C40 0.0154(10) 0.0214(11) 0.0190(10) -0.0014(8) 0.0037(8) 0.0019(8)
C49 0.0315(12) 0.0169(11) 0.0220(11) 0.0033(9) 0.0106(9) 0.0007(9)
C17 0.0434(14) 0.0318(13) 0.0170(11) 0.0046(10) 0.0142(10) 0.0142(11)
C12 0.0256(12) 0.0178(11) 0.0273(11) -0.0022(9) 0.0087(9) -0.0017(9)
C18 0.0339(13) 0.0234(11) 0.0204(11) -0.0005(9) 0.0165(10) 0.0034(10)
C15 0.0235(11) 0.0256(12) 0.0251(11) -0.0105(9) 0.0023(9) 0.0019(9)
C55 0.0239(11) 0.0204(11) 0.0301(12) 0.0022(9) 0.0127(9) -0.0023(9)
C8 0.0258(12) 0.0495(16) 0.0246(12) -0.0083(11) 0.0121(10) 0.0001(11)
C51 0.0302(12) 0.0238(11) 0.0163(10) 0.0024(9) 0.0088(9) 0.0075(9)
C16 0.0313(13) 0.0371(14) 0.0173(11) -0.0081(10) 0.0014(9) 0.0107(11)
C22 0.0154(11) 0.0489(15) 0.0203(11) -0.0068(10) 0.0005(9) 0.0058(10)
C45 0.0265(12) 0.0253(12) 0.0244(11) 0.0004(9) 0.0037(9) -0.0017(9)
C36 0.0616(17) 0.0189(12) 0.0272(12) -0.0057(10) 0.0175(12) -0.0065(11)
C53 0.0272(12) 0.0190(11) 0.0191(10) -0.0037(9) 0.0005(9) 0.0023(9)
C42 0.0297(13) 0.0402(14) 0.0196(11) -0.0064(10) 0.0045(9) 0.0041(11)
C43 0.0332(14) 0.0402(15) 0.0294(13) -0.0181(11) 0.0010(10) -0.0027(11)
C44 0.0351(14) 0.0254(13) 0.0403(14) -0.0085(11) 0.0043(11) -0.0068(11)
C7 0.0194(12) 0.070(2) 0.0323(13) -0.0062(13) 0.0095(10) 0.0044(12)
C6 0.0162(11) 0.0558(17) 0.0282(12) -0.0070(12) 0.0018(9) 0.0008(11)
C13 0.0376(14) 0.0243(12) 0.0438(14) -0.0026(11) 0.0217(12) -0.0042(10)
C39 0.086(2) 0.0190(12) 0.0187(12) -0.0007(10) 0.0140(13) -0.0051(13)
C19 0.0430(15) 0.0286(13) 0.0434(15) 0.0060(11) 0.0262(12) -0.0014(11)
C14 0.0452(15) 0.0218(12) 0.0445(15) -0.0003(11) 0.0221(12) 0.0060(11)
C30 0.0368(15) 0.074(2) 0.0434(15) 0.0258(14) 0.0252(13) 0.0280(14)
C37 0.117(3) 0.0151(12) 0.0323(14) -0.0019(10) 0.0353(16) -0.0125(14)
C23 0.0209(13) 0.0615(18) 0.0494(16) -0.0273(14) 0.0088(11) -0.0054(12)
C38 0.137(3) 0.0214(14) 0.0217(13) 0.0042(11) 0.0272(16) -0.0058(16)
C27 0.0213(14) 0.125(3) 0.0577(19) -0.059(2) 0.0050(14) 0.0018(17)
C28 0.0329(17) 0.193(4) 0.0259(15) -0.007(2) 0.0033(13) 0.042(2)
C29 0.057(2) 0.152(4) 0.0408(18) 0.042(2) 0.0283(16) 0.063(2)
C24 0.054(2) 0.0449(19) 0.131(3) -0.042(2) 0.058(2) -0.0177(16)
C31 0.099(3) 0.049(2) 0.141(4) 0.039(2) 0.096(3) 0.034(2)
C21A 0.070(3) 0.057(4) 0.054(2) 0.007(4) 0.040(2) -0.014(4)
C20A 0.055(3) 0.0248(18) 0.085(4) 0.004(2) 0.036(3) -0.0072(17)
C26A 0.065(3) 0.075(7) 0.050(7) -0.012(5) 0.013(5) -0.046(4)
C33A 0.050(4) 0.119(12) 0.093(13) -0.040(10) -0.002(6) 0.026(6)
C25A 0.051(3) 0.079(4) 0.114(5) -0.040(4) 0.039(3) -0.026(3)
C32A 0.055(3) 0.083(4) 0.102(4) 0.042(3) 0.030(3) 0.029(3)
C26B 0.065(3) 0.075(7) 0.050(7) -0.012(5) 0.013(5) -0.046(4)
C25B 0.051(3) 0.079(4) 0.114(5) -0.040(4) 0.039(3) -0.026(3)
C32B 0.055(3) 0.083(4) 0.102(4) 0.042(3) 0.030(3) 0.029(3)
C33B 0.050(4) 0.119(12) 0.093(13) -0.040(10) -0.002(6) 0.026(6)
C20B 0.055(3) 0.0248(18) 0.085(4) 0.004(2) 0.036(3) -0.0072(17)
C21B 0.070(3) 0.057(4) 0.054(2) 0.007(4) 0.040(2) -0.014(4)

loop_
_atom_type_symbol
_atom_type_description
_atom_type_scat_dispersion_real
_atom_type_scat_dispersion_imag
_atom_type_scat_source
C C 0.0033 0.0016 'International Tables Vol C Tables 4.2.6.8 and 6.1.1.4'
H H 0.0000 0.0000 'International Tables Vol C Tables 4.2.6.8 and 6.1.1.4'
N N 0.0061 0.0033 'International Tables Vol C Tables 4.2.6.8 and 6.1.1.4'
Co Co 0.3494 0.9721 'International Tables Vol C Tables 4.2.6.8 and 6.1.1.4'

loop_
_geom_angle_atom_site_label_1
_geom_angle_atom_site_label_2
_geom_angle_atom_site_label_3
_geom_angle
C48 Co1 C52 67.28(8)
C48 Co1 C54 66.59(8)
C48 Co1 C46 39.36(8)
C52 Co1 C54 38.99(8)
C50 Co1 C48 40.39(7)
C50 Co1 C52 40.16(8)
C50 Co1 C54 66.47(8)
C50 Co1 C46 66.64(8)
C1 Co1 C48 114.73(8)
C1 Co1 C52 113.61(8)
C1 Co1 C54 151.81(8)
C1 Co1 C50 95.88(8)
C1 Co1 C46 153.63(8)
C1 Co1 C2 94.86(8)
C1 Co1 C3 97.36(8)
C46 Co1 C52 66.28(7)
C46 Co1 C54 39.62(8)
C2 Co1 C48 145.80(8)
C2 Co1 C52 117.49(8)
C2 Co1 C54 95.59(8)
C2 Co1 C50 157.63(8)
C2 Co1 C46 108.63(8)
C2 Co1 C3 37.48(8)
C3 Co1 C48 117.38(8)
C3 Co1 C52 143.64(8)
C3 Co1 C54 106.80(8)
C3 Co1 C50 157.72(8)
C3 Co1 C46 94.35(8)
C1 N1 C4 170.77(19)
C50 C48 Co1 68.29(11)
C50 C48 C49 126.20(18)
C46 C48 Co1 70.77(11)
C46 C48 C50 106.79(17)
C46 C48 C49 126.81(18)
C49 C48 Co1 129.77(14)
C54 C52 Co1 70.78(11)
C54 C52 C50 107.17(17)
C54 C52 C53 127.08(19)
C50 C52 Co1 67.76(11)
C50 C52 C53 125.46(18)
C53 C52 Co1 131.23(14)
C52 C54 Co1 70.23(11)
C52 C54 C46 108.37(17)
C52 C54 C55 127.61(18)
C46 C54 Co1 69.72(11)
C46 C54 C55 123.99(18)
C55 C54 Co1 127.41(14)
C48 C50 Co1 71.32(11)
C48 C50 C51 126.38(19)
C52 C50 Co1 72.09(11)
C52 C50 C48 108.92(17)
C52 C50 C51 124.50(18)
C51 C50 Co1 126.69(14)
N1 C1 Co1 176.81(17)
C48 C46 Co1 69.87(11)
C48 C46 C54 108.70(17)
C48 C46 C47 127.62(18)
C54 C46 Co1 70.66(11)
C54 C46 C47 123.62(18)
C47 C46 Co1 127.59(13)
C3 C2 Co1 71.91(12)
C3 C2 C34 151.3(2)
C34 C2 Co1 136.77(15)
C2 C3 Co1 70.61(12)
C2 C3 C40 148.7(2)
C40 C3 Co1 140.34(15)
C4 C9 C10 121.43(18)
C8 C9 C10 120.53(19)
C8 C9 C4 118.03(19)
C11 C10 C9 119.47(18)
C11 C10 C18 120.78(19)
C18 C10 C9 119.75(19)
N1 C4 C9 119.40(18)
N1 C4 C5 119.12(18)
C5 C4 C9 121.48(19)
C35 C34 C2 120.97(19)
C35 C34 C39 118.1(2)
C39 C34 C2 120.9(2)
C4 C5 C22 121.10(19)
C6 C5 C4 118.1(2)
C6 C5 C22 120.75(19)
C40 C41 H41 119.5
C42 C41 H41 119.5
C42 C41 C40 121.0(2)
C46 C47 H47A 109.5
C46 C47 H47B 109.5
C46 C47 H47C 109.5
H47A C47 H47B 109.5
H47A C47 H47C 109.5
H47B C47 H47C 109.5
C34 C35 H35 119.5
C36 C35 C34 121.0(2)
C36 C35 H35 119.5
C10 C11 C12 122.24(18)
C15 C11 C10 118.5(2)
C15 C11 C12 119.18(19)
C41 C40 C3 120.07(19)
C45 C40 C3 121.87(19)
C45 C40 C41 118.06(19)
C48 C49 H49A 109.5
C48 C49 H49B 109.5
C48 C49 H49C 109.5
H49A C49 H49B 109.5
H49A C49 H49C 109.5
H49B C49 H49C 109.5
C18 C17 H17 119.2
C16 C17 H17 119.2
C16 C17 C18 121.5(2)
C11 C12 H12 107.6
C11 C12 C13 111.99(18)
C11 C12 C14 110.99(18)
C13 C12 H12 107.6
C13 C12 C14 110.76(19)
C14 C12 H12 107.6
C10 C18 C19 122.5(2)
C17 C18 C10 118.1(2)
C17 C18 C19 119.5(2)
C11 C15 H15 119.5
C16 C15 C11 121.0(2)
C16 C15 H15 119.5
C54 C55 H55A 109.5
C54 C55 H55B 109.5
C54 C55 H55C 109.5
H55A C55 H55B 109.5
H55A C55 H55C 109.5
H55B C55 H55C 109.5
C9 C8 H8 119.4
C7 C8 C9 121.2(2)
C7 C8 H8 119.4
C50 C51 H51A 109.5
C50 C51 H51B 109.5
C50 C51 H51C 109.5
H51A C51 H51B 109.5
H51A C51 H51C 109.5
H51B C51 H51C 109.5
C17 C16 C15 120.1(2)
C17 C16 H16 120.0
C15 C16 H16 120.0
C30 C22 C5 118.7(2)
C23 C22 C5 119.8(2)
C23 C22 C30 121.6(2)
C40 C45 H45 119.6
C44 C45 C40 120.8(2)
C44 C45 H45 119.6
C35 C36 H36 120.0
C37 C36 C35 120.0(2)
C37 C36 H36 120.0
C52 C53 H53A 109.5
C52 C53 H53B 109.5
C52 C53 H53C 109.5
H53A C53 H53B 109.5
H53A C53 H53C 109.5
H53B C53 H53C 109.5
C41 C42 H42 119.8
C43 C42 C41 120.4(2)
C43 C42 H42 119.8
C42 C43 H43 120.2
C42 C43 C44 119.6(2)
C44 C43 H43 120.2
C45 C44 H44 119.9
C43 C44 C45 120.3(2)
C43 C44 H44 119.9
C8 C7 H7 120.0
C8 C7 C6 120.1(2)
C6 C7 H7 120.0
C5 C6 H6 119.5
C7 C6 C5 121.0(2)
C7 C6 H6 119.5
C12 C13 H13A 109.5
C12 C13 H13B 109.5
C12 C13 H13C 109.5
H13A C13 H13B 109.5
H13A C13 H13C 109.5
H13B C13 H13C 109.5
C34 C39 H39 119.7
C38 C39 C34 120.6(2)
C38 C39 H39 119.7
C18 C19 H19 109.6
C18 C19 H19A 102.0
C18 C19 C21A 107.8(3)
C18 C19 C20A 111.5(2)
C18 C19 C20B 112.1(5)
C21A C19 H19 109.6
C20A C19 H19 109.6
C20A C19 C21A 108.7(3)
C20B C19 H19A 102.0
C21B C19 C18 122.6(9)
C21B C19 H19A 102.0
C21B C19 C20B 112.7(8)
C12 C14 H14A 109.5
C12 C14 H14B 109.5
C12 C14 H14C 109.5
H14A C14 H14B 109.5
H14A C14 H14C 109.5
H14B C14 H14C 109.5
C22 C30 C31 121.8(3)
C29 C30 C22 117.5(3)
C29 C30 C31 120.8(3)
C36 C37 H37 120.0
C36 C37 C38 120.0(2)
C38 C37 H37 120.0
C22 C23 C27 117.6(3)
C22 C23 C24 121.4(3)
C27 C23 C24 120.9(3)
C39 C38 C37 120.4(2)
C39 C38 H38 119.8
C37 C38 H38 119.8
C23 C27 H27 119.5
C28 C27 C23 120.9(4)
C28 C27 H27 119.5
C27 C28 H28 119.5
C29 C28 C27 120.9(3)
C29 C28 H28 119.5
C30 C29 H29 119.3
C28 C29 C30 121.5(4)
C28 C29 H29 119.3
C23 C24 H24 102.9
C23 C24 H24A 110.0
C23 C24 C26A 114.0(9)
C23 C24 C25B 101.7(4)
C26A C24 H24 102.9
C25A C24 C23 124.4(5)
C25A C24 H24 102.9
C25A C24 C26A 106.8(8)
C26B C24 C23 115.3(11)
C26B C24 H24A 110.0
C26B C24 C25B 109.6(7)
C25B C24 H24A 110.0
C30 C31 H31 114.7
C30 C31 C32A 103.6(4)
C33A C31 C30 117.7(12)
C33A C31 H31 114.7
C33A C31 C32A 87.7(7)
C32A C31 H31 114.7
C32B C31 C30 121.7(5)
C32B C31 C33B 124.7(17)
C33B C31 C30 113.5(16)
C19 C21A H21A 109.5
C19 C21A H21B 109.5
C19 C21A H21C 109.5
H21A C21A H21B 109.5
H21A C21A H21C 109.5
H21B C21A H21C 109.5
C19 C20A H20A 109.5
C19 C20A H20B 109.5
C19 C20A H20C 109.5
H20A C20A H20B 109.5
H20A C20A H20C 109.5
H20B C20A H20C 109.5
C24 C26A H26A 109.5
C24 C26A H26B 109.5
C24 C26A H26C 109.5
H26A C26A H26B 109.5
H26A C26A H26C 109.5
H26B C26A H26C 109.5
C31 C33A H33A 109.5
C31 C33A H33E 109.5
C31 C33A H33F 109.5
H33A C33A H33E 109.5
H33A C33A H33F 109.5
H33E C33A H33F 109.5
C24 C25A H25A 109.5
C24 C25A H25B 109.5
C24 C25A H25C 109.5
H25A C25A H25B 109.5
H25A C25A H25C 109.5
H25B C25A H25C 109.5
C31 C32A H32A 109.5
C31 C32A H32B 109.5
C31 C32A H32C 109.5
H32A C32A H32B 109.5
H32A C32A H32C 109.5
H32B C32A H32C 109.5
C24 C26B H26D 109.5
C24 C26B H26E 109.5
C24 C26B H26F 109.5
H26D C26B H26E 109.5
H26D C26B H26F 109.5
H26E C26B H26F 109.5
C24 C25B H25D 109.5
C24 C25B H25E 109.5
C24 C25B H25F 109.5
H25D C25B H25E 109.5
H25D C25B H25F 109.5
H25E C25B H25F 109.5
C31 C32B H32D 109.5
C31 C32B H32E 109.5
C31 C32B H32F 109.5
H32D C32B H32E 109.5
H32D C32B H32F 109.5
H32E C32B H32F 109.5
C31 C33B H33B 109.5
C31 C33B H33C 109.5
C31 C33B H33D 109.5
H33B C33B H33C 109.5
H33B C33B H33D 109.5
H33C C33B H33D 109.5
C19 C20B H20D 109.5
C19 C20B H20E 109.5
C19 C20B H20F 109.5
H20D C20B H20E 109.5
H20D C20B H20F 109.5
H20E C20B H20F 109.5
C19 C21B H21D 109.5
C19 C21B H21E 109.5
C19 C21B H21F 109.5
H21D C21B H21E 109.5
H21D C21B H21F 109.5
H21E C21B H21F 109.5

loop_
_geom_bond_atom_site_label_1
_geom_bond_atom_site_label_2
_geom_bond_distance
Co1 C48 2.1010(19)
Co1 C52 2.1182(19)
Co1 C54 2.1254(19)
Co1 C50 2.0605(18)
Co1 C1 1.782(2)
Co1 C46 2.1128(19)
Co1 C2 1.9668(19)
Co1 C3 1.9819(19)
N1 C1 1.176(3)
N1 C4 1.388(3)
C48 C50 1.437(3)
C48 C46 1.419(3)
C48 C49 1.504(3)
C52 C54 1.416(3)
C52 C50 1.436(3)
C52 C53 1.504(3)
C54 C46 1.436(3)
C54 C55 1.495(3)
C50 C51 1.496(3)
C46 C47 1.497(3)
C2 C3 1.269(3)
C2 C34 1.449(3)
C3 C40 1.453(3)
C9 C10 1.498(3)
C9 C4 1.409(3)
C9 C8 1.388(3)
C10 C11 1.408(3)
C10 C18 1.410(3)
C4 C5 1.401(3)
C34 C35 1.391(3)
C34 C39 1.400(3)
C5 C22 1.497(3)
C5 C6 1.394(3)
C41 H41 0.9500
C41 C40 1.404(3)
C41 C42 1.382(3)
C47 H47A 0.9800
C47 H47B 0.9800
C47 H47C 0.9800
C35 H35 0.9500
C35 C36 1.387(3)
C11 C12 1.519(3)
C11 C15 1.395(3)
C40 C45 1.393(3)
C49 H49A 0.9800
C49 H49B 0.9800
C49 H49C 0.9800
C17 H17 0.9500
C17 C18 1.395(3)
C17 C16 1.376(3)
C12 H12 1.0000
C12 C13 1.526(3)
C12 C14 1.535(3)
C18 C19 1.518(3)
C15 H15 0.9500
C15 C16 1.379(3)
C55 H55A 0.9800
C55 H55B 0.9800
C55 H55C 0.9800
C8 H8 0.9500
C8 C7 1.382(3)
C51 H51A 0.9800
C51 H51B 0.9800
C51 H51C 0.9800
C16 H16 0.9500
C22 C30 1.408(4)
C22 C23 1.393(4)
C45 H45 0.9500
C45 C44 1.392(3)
C36 H36 0.9500
C36 C37 1.374(3)
C53 H53A 0.9800
C53 H53B 0.9800
C53 H53C 0.9800
C42 H42 0.9500
C42 C43 1.382(4)
C43 H43 0.9500
C43 C44 1.386(4)
C44 H44 0.9500
C7 H7 0.9500
C7 C6 1.382(3)
C6 H6 0.9500
C13 H13A 0.9800
C13 H13B 0.9800
C13 H13C 0.9800
C39 H39 0.9500
C39 C38 1.380(3)
C19 H19 1.0000
C19 H19A 1.0000
C19 C21A 1.563(7)
C19 C20A 1.544(5)
C19 C20B 1.591(13)
C19 C21B 1.45(2)
C14 H14A 0.9800
C14 H14B 0.9800
C14 H14C 0.9800
C30 C29 1.394(4)
C30 C31 1.503(5)
C37 H37 0.9500
C37 C38 1.382(4)
C23 C27 1.403(4)
C23 C24 1.508(5)
C38 H38 0.9500
C27 H27 0.9500
C27 C28 1.363(6)
C28 H28 0.9500
C28 C29 1.353(6)
C29 H29 0.9500
C24 H24 1.0000
C24 H24A 1.0000
C24 C26A 1.519(13)
C24 C25A 1.460(6)
C24 C26B 1.491(15)
C24 C25B 1.683(8)
C31 H31 1.0000
C31 C33A 1.447(14)
C31 C32A 1.698(7)
C31 C32B 1.395(8)
C31 C33B 1.457(16)
C21A H21A 0.9800
C21A H21B 0.9800
C21A H21C 0.9800
C20A H20A 0.9800
C20A H20B 0.9800
C20A H20C 0.9800
C26A H26A 0.9800
C26A H26B 0.9800
C26A H26C 0.9800
C33A H33A 0.9800
C33A H33E 0.9800
C33A H33F 0.9800
C25A H25A 0.9800
C25A H25B 0.9800
C25A H25C 0.9800
C32A H32A 0.9800
C32A H32B 0.9800
C32A H32C 0.9800
C26B H26D 0.9800
C26B H26E 0.9800
C26B H26F 0.9800
C25B H25D 0.9800
C25B H25E 0.9800
C25B H25F 0.9800
C32B H32D 0.9800
C32B H32E 0.9800
C32B H32F 0.9800
C33B H33B 0.9800
C33B H33C 0.9800
C33B H33D 0.9800
C20B H20D 0.9800
C20B H20E 0.9800
C20B H20F 0.9800
C21B H21D 0.9800
C21B H21E 0.9800
C21B H21F 0.9800

loop_
_geom_torsion_atom_site_label_1
_geom_torsion_atom_site_label_2
_geom_torsion_atom_site_label_3
_geom_torsion_atom_site_label_4
_geom_torsion
Co1 C48 C50 C52 62.67(13)
Co1 C48 C50 C51 -122.3(2)
Co1 C48 C46 C54 -60.24(13)
Co1 C48 C46 C47 122.5(2)
Co1 C52 C54 C46 59.51(13)
Co1 C52 C54 C55 -122.6(2)
Co1 C52 C50 C48 -62.18(13)
Co1 C52 C50 C51 122.66(19)
Co1 C54 C46 C48 59.75(13)
Co1 C54 C46 C47 -122.89(18)
Co1 C2 C3 C40 172.6(4)
Co1 C2 C34 C35 -1.3(4)
Co1 C2 C34 C39 177.1(2)
Co1 C3 C40 C41 169.25(18)
Co1 C3 C40 C45 -9.8(4)
N1 C4 C5 C22 1.3(3)
N1 C4 C5 C6 -179.7(2)
C52 C54 C46 Co1 -59.83(13)
C52 C54 C46 C48 -0.1(2)
C52 C54 C46 C47 177.28(18)
C54 C52 C50 Co1 60.09(13)
C54 C52 C50 C48 -2.1(2)
C54 C52 C50 C51 -177.25(18)
C50 C48 C46 Co1 59.04(13)
C50 C48 C46 C54 -1.2(2)
C50 C48 C46 C47 -178.43(18)
C50 C52 C54 Co1 -58.18(13)
C50 C52 C54 C46 1.3(2)
C50 C52 C54 C55 179.27(19)
C46 C48 C50 Co1 -60.63(13)
C46 C48 C50 C52 2.0(2)
C46 C48 C50 C51 177.08(18)
C2 C3 C40 C41 0.3(5)
C2 C3 C40 C45 -178.8(3)
C2 C34 C35 C36 179.5(2)
C2 C34 C39 C38 -178.8(3)
C3 C2 C34 C35 176.1(4)
C3 C2 C34 C39 -5.4(6)
C3 C40 C45 C44 -180.0(2)
C9 C10 C11 C12 -2.2(3)
C9 C10 C11 C15 -179.92(19)
C9 C10 C18 C17 -179.85(19)
C9 C10 C18 C19 0.9(3)
C9 C4 C5 C22 -177.6(2)
C9 C4 C5 C6 1.4(3)
C9 C8 C7 C6 1.1(4)
C10 C9 C4 N1 -0.6(3)
C10 C9 C4 C5 178.2(2)
C10 C9 C8 C7 -179.5(2)
C10 C11 C12 C13 125.2(2)
C10 C11 C12 C14 -110.4(2)
C10 C11 C15 C16 -0.1(3)
C10 C18 C19 C21A 113.9(4)
C10 C18 C19 C20A -126.8(3)
C10 C18 C19 C20B -88.6(7)
C10 C18 C19 C21B 132.5(10)
C4 C9 C10 C11 -76.1(3)
C4 C9 C10 C18 104.9(2)
C4 C9 C8 C7 -0.8(4)
C4 C5 C22 C30 91.3(3)
C4 C5 C22 C23 -89.4(3)
C4 C5 C6 C7 -1.1(4)
C34 C2 C3 Co1 -178.1(4)
C34 C2 C3 C40 -5.6(7)
C34 C35 C36 C37 -0.9(4)
C34 C39 C38 C37 -0.4(5)
C5 C22 C30 C29 179.4(2)
C5 C22 C30 C31 0.3(4)
C5 C22 C23 C27 -179.4(2)
C5 C22 C23 C24 -0.4(4)
C41 C40 C45 C44 0.9(3)
C41 C42 C43 C44 0.6(4)
C35 C34 C39 C38 -0.3(4)
C35 C36 C37 C38 0.2(5)
C11 C10 C18 C17 1.2(3)
C11 C10 C18 C19 -178.0(2)
C11 C15 C16 C17 1.0(3)
C40 C41 C42 C43 0.3(3)
C40 C45 C44 C43 0.0(4)
C49 C48 C50 Co1 124.2(2)
C49 C48 C50 C52 -173.15(18)
C49 C48 C50 C51 1.9(3)
C49 C48 C46 Co1 -125.8(2)
C49 C48 C46 C54 173.95(18)
C49 C48 C46 C47 -3.3(3)
C17 C18 C19 C21A -65.3(4)
C17 C18 C19 C20A 54.0(4)
C17 C18 C19 C20B 92.1(7)
C17 C18 C19 C21B -46.7(11)
C12 C11 C15 C16 -177.9(2)
C18 C10 C11 C12 176.75(19)
C18 C10 C11 C15 -1.0(3)
C18 C17 C16 C15 -0.7(3)
C15 C11 C12 C13 -57.0(3)
C15 C11 C12 C14 67.3(3)
C55 C54 C46 Co1 122.14(19)
C55 C54 C46 C48 -178.11(18)
C55 C54 C46 C47 -0.7(3)
C8 C9 C10 C11 102.6(3)
C8 C9 C10 C18 -76.4(3)
C8 C9 C4 N1 -179.3(2)
C8 C9 C4 C5 -0.5(3)
C8 C7 C6 C5 -0.1(4)
C16 C17 C18 C10 -0.4(3)
C16 C17 C18 C19 178.9(2)
C22 C5 C6 C7 177.9(3)
C22 C30 C29 C28 0.3(4)
C22 C30 C31 C33A -119.5(7)
C22 C30 C31 C32A 146.0(3)
C22 C30 C31 C32B 82.4(6)
C22 C30 C31 C33B -94.6(11)
C22 C23 C27 C28 -0.2(4)
C22 C23 C24 C26A 108.5(5)
C22 C23 C24 C25A -118.0(5)
C22 C23 C24 C26B 88.2(7)
C22 C23 C24 C25B -153.3(4)
C36 C37 C38 C39 0.4(5)
C53 C52 C54 Co1 127.7(2)
C53 C52 C54 C46 -172.79(18)
C53 C52 C54 C55 5.1(3)
C53 C52 C50 Co1 -125.66(19)
C53 C52 C50 C48 172.15(18)
C53 C52 C50 C51 -3.0(3)
C42 C41 C40 C3 179.8(2)
C42 C41 C40 C45 -1.1(3)
C42 C43 C44 C45 -0.8(4)
C6 C5 C22 C30 -87.7(3)
C6 C5 C22 C23 91.6(3)
C39 C34 C35 C36 1.0(4)
C30 C22 C23 C27 -0.1(4)
C30 C22 C23 C24 178.9(3)
C23 C22 C30 C29 0.1(4)
C23 C22 C30 C31 -179.0(3)
C23 C27 C28 C29 0.6(5)
C27 C23 C24 C26A -72.5(5)
C27 C23 C24 C25A 61.0(5)
C27 C23 C24 C26B -92.7(7)
C27 C23 C24 C25B 25.7(4)
C27 C28 C29 C30 -0.7(5)
C29 C30 C31 C33A 61.5(8)
C29 C30 C31 C32A -33.1(4)
C29 C30 C31 C32B -96.6(6)
C29 C30 C31 C33B 86.4(11)
C24 C23 C27 C28 -179.3(3)
C31 C30 C29 C28 179.4(3)
